data_1533758
loop_
_publ_author_name
'Troyanov, S.I.'
'Morozov, I.V.'
'Kemnitz, E.'

_publ_section_title
;
 Synthesis and crystal structures of bimetallic hydrogen sulfates M(I)
 M(II) (H (S O4)2) (H2 O)2 (M(I) = K, Cs; M(II) = Zn, Mn) and selenate K
 Mg (H (Se O4)2) (H2 O)2
;
_journal_name_full Kristallografiya
_journal_page_first 834
_journal_page_last 838
_journal_volume 47
_journal_year 2002
_chemical_formula_sum 'H5 K Mn O10 S2'
_chemical_name_systematic 'K Mn (H (S O4)2) (H2 O)2'
_space_group_IT_number 2
_symmetry_space_group_name_Hall '-P 1'
_symmetry_space_group_name_H-M 'P -1'
_cell_angle_alpha 103.49
_cell_angle_beta 99.81
_cell_angle_gamma 96.08
_cell_formula_units_Z 1
_cell_length_a 4.693
_cell_length_b 5.816
_cell_length_c 8.247
_cell_volume 213.180
_citation_journal_id_ASTM KRISAJ
_cod_data_source_file Troyanov_KRISAJ_2002_467.cif
_cod_data_source_block H5K1Mn1O10S2
_cod_original_cell_volume 213.18
_cod_original_formula_sum 'H5 K1 Mn1 O10 S2'
_cod_database_code 1533758

loop_
_symmetry_equiv_pos_as_xyz
x,y,z
-x,-y,-z

loop_
_atom_site_label
_atom_site_type_symbol
_atom_site_fract_x
_atom_site_fract_y
_atom_site_fract_z
_atom_site_occupancy
_atom_site_U_iso_or_equiv
O1 O-2 0.7943 0.1305 0.2119 1 0.0
S1 S+6 0.61755 0.32218 0.24745 1 0.0
H1 H+1 0.51 0.448 0.466 0.5 0.0
H2 H+1 0.101 0.668 0.174 1 0.0
H3 H+1 0.348 0.715 0.137 1 0.0
Mn1 Mn+2 0 0 0 1 0.0
O4 O-2 0.5159 0.3034 0.4089 1 0.0
O5 O-2 0.201 0.7766 0.1505 1 0.0
O3 O-2 0.7833 0.5586 0.2758 1 0.0
K1 K+1 0 0 0.5 1 0.0
O2 O-2 0.3635 0.2851 0.1083 1 0.0
